data_1563151
loop_
_publ_author_name
'Gorelova, Liudmila A.'
'Pakhomova, Anna S.'
'Krzhizhanovskaya, Maria G.'
'Pankin, Dmitrii V.'
'Krivovichev, Sergey V.'
'Dubrovinsky, Leonid S.'
'Kasatkin, Anatoly V.'

_publ_section_title
;
 Crystal Structure Evolution of Slawsonite SrAl2Si2O8 and Paracelsian
 BaAl2Si2O8 upon Compression and Decompression
;
_journal_issue 23
_journal_name_full 'The Journal of Physical Chemistry C'
_journal_page_first 13014
_journal_page_last 13023
_journal_paper_doi 10.1021/acs.jpcc.1c02949
_journal_volume 125
_journal_year 2021
_chemical_formula_sum 'Al2 O8 Si2 Sr'
_chemical_formula_weight 325.76
_space_group_crystal_system monoclinic
_space_group_IT_number 14
_space_group_name_Hall '-P 2ybc'
_space_group_name_H-M_alt 'P 1 21/c 1'
_audit_creation_method SHELXL-2018/3
_cell_angle_alpha 90
_cell_angle_beta 89.13(3)
_cell_angle_gamma 90
_cell_formula_units_Z 4
_cell_length_a 8.5901(17)
_cell_length_b 8.483(8)
_cell_length_c 6.464(2)
_cell_measurement_reflns_used 747
_cell_measurement_temperature 293(2)
_cell_measurement_theta_max 19.062
_cell_measurement_theta_min 2.743
_cell_volume 471.0(5)
_computing_structure_refinement 'SHELXL-2018/3 (Sheldrick, 2018)'
_diffrn_ambient_temperature 293(2)
_diffrn_measured_fraction_theta_full 0.391
_diffrn_measured_fraction_theta_max 0.227
_diffrn_measurement_device_type 'esperanto-CrysAlisPro-abstract goniometer imported esperanto images'
_diffrn_radiation_type synchrotron
_diffrn_radiation_wavelength 0.41106
_diffrn_reflns_av_R_equivalents 0.0878
_diffrn_reflns_av_unetI/netI 0.1346
_diffrn_reflns_Laue_measured_fraction_full 0.391
_diffrn_reflns_Laue_measured_fraction_max 0.227
_diffrn_reflns_limit_h_max 12
_diffrn_reflns_limit_h_min -12
_diffrn_reflns_limit_k_max 4
_diffrn_reflns_limit_k_min -6
_diffrn_reflns_limit_l_max 9
_diffrn_reflns_limit_l_min -9
_diffrn_reflns_number 747
_diffrn_reflns_point_group_measured_fraction_full 0.391
_diffrn_reflns_point_group_measured_fraction_max 0.227
_diffrn_reflns_theta_full 14.279
_diffrn_reflns_theta_max 19.062
_diffrn_reflns_theta_min 2.743
_exptl_absorpt_coefficient_mu 2.886
_exptl_crystal_colour colorless
_exptl_crystal_density_diffrn 4.594
_exptl_crystal_density_meas ?
_exptl_crystal_density_method none
_exptl_crystal_description isosymmetric
_exptl_crystal_F_000 624
_exptl_crystal_size_max 0.010
_exptl_crystal_size_mid 0.010
_exptl_crystal_size_min 0.005
_refine_diff_density_max 1.597
_refine_diff_density_min -1.622
_refine_diff_density_rms 0.319
_refine_ls_extinction_method none
_refine_ls_goodness_of_fit_ref 1.318
_refine_ls_hydrogen_treatment undef
_refine_ls_matrix_type full
_refine_ls_number_parameters 78
_refine_ls_number_reflns 449
_refine_ls_number_restraints 0
_refine_ls_restrained_S_all 1.318
_refine_ls_R_factor_all 0.2117
_refine_ls_R_factor_gt 0.1357
_refine_ls_shift/su_max 0.000
_refine_ls_shift/su_mean 0.000
_refine_ls_structure_factor_coef Fsqd
_refine_ls_weighting_details 'w=1/[\s^2^(Fo^2^)+(0.2000P)^2^] where P=(Fo^2^+2Fc^2^)/3'
_refine_ls_weighting_scheme calc
_refine_ls_wR_factor_gt 0.3502
_refine_ls_wR_factor_ref 0.4337
_reflns_Friedel_coverage 0.000
_reflns_number_gt 218
_reflns_number_total 449
_reflns_threshold_expression 'I > 2\s(I)'
_cod_data_source_file slav_p12.cif
_cod_data_source_block shelx
_cod_depositor_comments
;
The following automatic conversions were performed:

data item '_exptl_crystal_density_meas' value 'none' was changed to
'?' -- the value is perceived as not measured.

Automatic conversion script
Id: cif_fix_values 7556 2019-12-06 15:28:31Z antanas 

 Adding full bibliography for 1563145--1563156.cif.
;
_cod_original_sg_symbol_H-M 'P 21/c'
_cod_database_code 1563151
_shelx_shelxl_version_number 2018/3
_shelx_space_group_comment
;
The symmetry employed for this shelxl refinement is uniquely defined
by the following loop, which should always be used as a source of
symmetry information in preference to the above space-group names.
They are only intended as comments.
;

loop_
_space_group_symop_operation_xyz
'x, y, z'
'-x, y+1/2, -z+1/2'
'-x, -y, -z'
'x, -y-1/2, z-1/2'

loop_
_atom_site_label
_atom_site_type_symbol
_atom_site_fract_x
_atom_site_fract_y
_atom_site_fract_z
_atom_site_U_iso_or_equiv
_atom_site_adp_type
_atom_site_occupancy
_atom_site_site_symmetry_order
_atom_site_calc_flag
_atom_site_refinement_flags_posn
_atom_site_refinement_flags_adp
_atom_site_refinement_flags_occupancy
_atom_site_disorder_assembly
_atom_site_disorder_group
Sr1 Sr 0.2509(3) 0.3837(9) 0.2679(5) 0.055(3) Uani 1 1 d . . . . .
Si1 Si 0.5860(10) 0.537(3) 0.2204(18) 0.060(8) Uani 1 1 d . . . . .
Si2 Si 0.0773(11) 0.721(3) 0.4795(17) 0.046(8) Uani 1 1 d . . . . .
Al1 Al -0.0893(11) 0.520(3) 0.1890(17) 0.041(8) Uani 1 1 d . . . . .
Al2 Al 0.4069(12) 0.743(3) 0.4882(18) 0.057(10) Uani 1 1 d . . . . .
O1 O 0.739(3) 0.620(6) 0.106(6) 0.054(9) Uiso 1 1 d . . . . .
O2 O 0.056(3) 0.632(6) 0.726(5) 0.038(7) Uiso 1 1 d . . . . .
O3 O 0.085(2) 0.596(5) 0.068(4) 0.026(6) Uiso 1 1 d . . . . .
O4 O 0.422(2) 0.597(5) 0.115(4) 0.031(6) Uiso 1 1 d . . . . .
O5 O 0.589(3) 0.618(6) 0.440(5) 0.045(8) Uiso 1 1 d . . . . .
O6 O 0.229(3) 0.663(5) 0.429(4) 0.038(7) Uiso 1 1 d . . . . .
O7 O -0.085(2) 0.638(4) 0.426(3) 0.018(5) Uiso 1 1 d . . . . .
O8 O 0.585(3) 0.360(6) 0.245(4) 0.034(6) Uiso 1 1 d . . . . .

loop_
_atom_site_aniso_label
_atom_site_aniso_U_11
_atom_site_aniso_U_22
_atom_site_aniso_U_33
_atom_site_aniso_U_23
_atom_site_aniso_U_13
_atom_site_aniso_U_12
Sr1 0.037(2) 0.102(10) 0.026(2) 0.005(2) -0.0113(15) 0.0018(19)
Si1 0.025(5) 0.12(3) 0.035(7) -0.010(9) -0.013(4) -0.007(8)
Si2 0.037(5) 0.08(3) 0.026(6) -0.007(7) 0.000(5) 0.000(7)
Al1 0.033(5) 0.07(3) 0.020(5) 0.002(6) -0.019(4) -0.005(6)
Al2 0.031(6) 0.12(3) 0.023(6) 0.003(8) -0.006(5) -0.001(7)

loop_
_atom_type_symbol
_atom_type_description
_atom_type_scat_dispersion_real
_atom_type_scat_dispersion_imag
_atom_type_scat_source
O O 0.0017 0.0018 'International Tables Vol C Tables 4.2.6.8 and 6.1.1.4'
Al Al 0.0192 0.0163 'International Tables Vol C Tables 4.2.6.8 and 6.1.1.4'
Si Si 0.0265 0.0226 'International Tables Vol C Tables 4.2.6.8 and 6.1.1.4'
Sr Sr 0.2429 1.2951 'International Tables Vol C Tables 4.2.6.8 and 6.1.1.4'

loop_
_geom_angle_atom_site_label_1
_geom_angle_atom_site_label_2
_geom_angle_atom_site_label_3
_geom_angle
_geom_angle_site_symmetry_1
_geom_angle_site_symmetry_3
_geom_angle_publ_flag
O5 Sr1 O1 72.2(16) 3_666 2_645 ?
O5 Sr1 O1 142.1(9) 3_666 3_665 ?
O1 Sr1 O1 109.2(12) 2_645 3_665 ?
O5 Sr1 O7 71.8(8) 3_666 3_566 ?
O1 Sr1 O7 71.2(11) 2_645 3_566 ?
O1 Sr1 O7 145.7(9) 3_665 3_566 ?
O5 Sr1 O4 88.7(12) 3_666 . ?
O1 Sr1 O4 141.5(10) 2_645 . ?
O1 Sr1 O4 66.6(13) 3_665 . ?
O7 Sr1 O4 134.7(12) 3_566 . ?
O5 Sr1 O6 74.1(13) 3_666 . ?
O1 Sr1 O6 136.4(12) 2_645 . ?
O1 Sr1 O6 114.4(14) 3_665 . ?
O7 Sr1 O6 72.6(10) 3_566 . ?
O4 Sr1 O6 62.7(9) . . ?
O5 Sr1 O2 125.7(10) 3_666 3_566 ?
O1 Sr1 O2 89.5(13) 2_645 3_566 ?
O1 Sr1 O2 92.1(10) 3_665 3_566 ?
O7 Sr1 O2 53.9(8) 3_566 3_566 ?
O4 Sr1 O2 128.0(12) . 3_566 ?
O6 Sr1 O2 88.3(12) . 3_566 ?
O5 Sr1 O3 136.3(15) 3_666 . ?
O1 Sr1 O3 146.0(11) 2_645 . ?
O1 Sr1 O3 62.0(12) 3_665 . ?
O7 Sr1 O3 97.8(8) 3_566 . ?
O4 Sr1 O3 68.5(9) . . ?
O6 Sr1 O3 62.5(10) . . ?
O2 Sr1 O3 59.8(11) 3_566 . ?
O5 Sr1 O7 130.8(14) 3_666 2_545 ?
O1 Sr1 O7 58.6(11) 2_645 2_545 ?
O1 Sr1 O7 63.9(11) 3_665 2_545 ?
O7 Sr1 O7 90.8(7) 3_566 2_545 ?
O4 Sr1 O7 130.4(9) . 2_545 ?
O6 Sr1 O7 144.8(7) . 2_545 ?
O2 Sr1 O7 57.4(13) 3_566 2_545 ?
O3 Sr1 O7 90.5(11) . 2_545 ?
O5 Sr1 O8 56.4(8) 3_666 . ?
O1 Sr1 O8 84.8(12) 2_645 . ?
O1 Sr1 O8 85.7(9) 3_665 . ?
O7 Sr1 O8 127.6(8) 3_566 . ?
O4 Sr1 O8 57.1(11) . . ?
O6 Sr1 O8 98.8(11) . . ?
O2 Sr1 O8 172.8(16) 3_566 . ?
O3 Sr1 O8 124.4(10) . . ?
O7 Sr1 O8 115.7(10) 2_545 . ?
O5 Sr1 O5 94.8(11) 3_666 2_645 ?
O1 Sr1 O5 54.5(11) 2_645 2_645 ?
O1 Sr1 O5 61.8(12) 3_665 2_645 ?
O7 Sr1 O5 125.3(12) 3_566 2_645 ?
O4 Sr1 O5 95.9(11) . 2_645 ?
O6 Sr1 O5 155.5(9) . 2_645 ?
O2 Sr1 O5 115.4(14) 3_566 2_645 ?
O3 Sr1 O5 123.2(9) . 2_645 ?
O7 Sr1 O5 58.1(7) 2_545 2_645 ?
O8 Sr1 O5 57.6(11) . 2_645 ?
O5 Sr1 Si1 62.6(9) 3_666 . ?
O1 Sr1 Si1 112.4(8) 2_645 . ?
O1 Sr1 Si1 83.6(9) 3_665 . ?
O7 Sr1 Si1 129.0(6) 3_566 . ?
O4 Sr1 Si1 31.3(7) . . ?
O6 Sr1 Si1 74.1(7) . . ?
O2 Sr1 Si1 158.0(13) 3_566 . ?
O3 Sr1 Si1 99.6(7) . . ?
O7 Sr1 Si1 136.2(5) 2_545 . ?
O8 Sr1 Si1 28.4(9) . . ?
O5 Sr1 Si1 81.5(8) 2_645 . ?
O8 Si1 O5 110(2) . . ?
O8 Si1 O1 118(2) . . ?
O5 Si1 O1 101.2(19) . . ?
O8 Si1 O4 110(2) . . ?
O5 Si1 O4 105.1(17) . . ?
O1 Si1 O4 111(2) . . ?
O8 Si1 Al1 87.7(13) . 1_655 ?
O5 Si1 Al1 93.4(11) . 1_655 ?
O1 Si1 Al1 37.3(15) . 1_655 ?
O4 Si1 Al1 147.2(12) . 1_655 ?
O8 Si1 Al2 34.4(11) . 2_645 ?
O5 Si1 Al2 144(2) . 2_645 ?
O1 Si1 Al2 98.6(17) . 2_645 ?
O4 Si1 Al2 94.9(15) . 2_645 ?
Al1 Si1 Al2 84.6(7) 1_655 2_645 ?
O8 Si1 Al2 134.5(13) . 4_575 ?
O5 Si1 Al2 101.7(19) . 4_575 ?
O1 Si1 Al2 85.4(17) . 4_575 ?
O4 Si1 Al2 27.7(14) . 4_575 ?
Al1 Si1 Al2 122.7(8) 1_655 4_575 ?
Al2 Si1 Al2 109.3(7) 2_645 4_575 ?
O8 Si1 Al2 122.6(13) . . ?
O5 Si1 Al2 37.9(12) . . ?
O1 Si1 Al2 115(2) . . ?
O4 Si1 Al2 67.2(12) . . ?
Al1 Si1 Al2 126.6(8) 1_655 . ?
Al2 Si1 Al2 145.6(7) 2_645 . ?
Al2 Si1 Al2 68.5(5) 4_575 . ?
O8 Si1 Sr1 65.0(11) . . ?
O5 Si1 Sr1 96.8(11) . . ?
O1 Si1 Sr1 158.7(14) . . ?
O4 Si1 Sr1 52.3(13) . . ?
Al1 Si1 Sr1 152.7(10) 1_655 . ?
Al2 Si1 Sr1 72.4(5) 2_645 . ?
Al2 Si1 Sr1 79.8(4) 4_575 . ?
Al2 Si1 Sr1 73.5(4) . . ?
O8 Si1 Sr1 153.7(12) . 2_655 ?
O5 Si1 Sr1 64.7(17) . 2_655 ?
O1 Si1 Sr1 44.7(17) . 2_655 ?
O4 Si1 Sr1 95.9(17) . 2_655 ?
Al1 Si1 Sr1 67.6(6) 1_655 2_655 ?
Al2 Si1 Sr1 143.0(4) 2_645 2_655 ?
Al2 Si1 Sr1 70.1(7) 4_575 2_655 ?
Al2 Si1 Sr1 70.4(6) . 2_655 ?
Sr1 Si1 Sr1 139.4(6) . 2_655 ?
O8 Si1 Sr1 106.6(12) . 3_665 ?
O5 Si1 Sr1 135.7(17) . 3_665 ?
O1 Si1 Sr1 37.9(14) . 3_665 ?
O4 Si1 Sr1 84.3(9) . 3_665 ?
Al1 Si1 Sr1 63.8(3) 1_655 3_665 ?
Al2 Si1 Sr1 74.6(5) 2_645 3_665 ?
Al2 Si1 Sr1 67.2(4) 4_575 3_665 ?
Al2 Si1 Sr1 128.8(9) . 3_665 ?
Sr1 Si1 Sr1 121.1(4) . 3_665 ?
Sr1 Si1 Sr1 71.4(4) 2_655 3_665 ?
O8 Si1 Sr1 95.2(12) . 3_666 ?
O5 Si1 Sr1 25.8(13) . 3_666 ?
O1 Si1 Sr1 90.7(14) . 3_666 ?
O4 Si1 Sr1 130.9(12) . 3_666 ?
Al1 Si1 Sr1 71.4(3) 1_655 3_666 ?
Al2 Si1 Sr1 125.7(7) 2_645 3_666 ?
Al2 Si1 Sr1 124.8(8) 4_575 3_666 ?
Al2 Si1 Sr1 63.7(4) . 3_666 ?
Sr1 Si1 Sr1 110.3(3) . 3_666 ?
Sr1 Si1 Sr1 69.2(3) 2_655 3_666 ?
Sr1 Si1 Sr1 128.6(4) 3_665 3_666 ?
O6 Si2 O7 126(2) . . ?
O6 Si2 O3 111(2) . 4_576 ?
O7 Si2 O3 121.8(17) . 4_576 ?
O6 Si2 O2 98.1(18) . . ?
O7 Si2 O2 85.8(18) . . ?
O3 Si2 O2 95(2) 4_576 . ?
O6 Si2 O2 96.9(17) . 4_575 ?
O7 Si2 O2 90.4(16) . 4_575 ?
O3 Si2 O2 73.2(17) 4_576 4_575 ?
O2 Si2 O2 163.8(16) . 4_575 ?
O6 Si2 Al1 101.5(18) . 2 ?
O7 Si2 Al1 110.3(15) . 2 ?
O3 Si2 Al1 43.3(12) 4_576 2 ?
O2 Si2 Al1 139(2) . 2 ?
O2 Si2 Al1 30.4(12) 4_575 2 ?
O6 Si2 Al2 28.3(17) . . ?
O7 Si2 Al2 154.6(16) . . ?
O3 Si2 Al2 83.4(10) 4_576 . ?
O2 Si2 Al2 95.8(11) . . ?
O2 Si2 Al2 94.4(10) 4_575 . ?
Al1 Si2 Al2 85.1(7) 2 . ?
O6 Si2 Sr1 141(2) . 3_566 ?
O7 Si2 Sr1 42.5(8) . 3_566 ?
O3 Si2 Sr1 96.8(8) 4_576 3_566 ?
O2 Si2 Sr1 51.2(9) . 3_566 ?
O2 Si2 Sr1 117.4(9) 4_575 3_566 ?
Al1 Si2 Sr1 117.4(6) 2 3_566 ?
Al2 Si2 Sr1 147.0(7) . 3_566 ?
O6 Si2 Sr1 40.9(18) . . ?
O7 Si2 Sr1 85.6(14) . . ?
O3 Si2 Sr1 152.0(9) 4_576 . ?
O2 Si2 Sr1 92.3(19) . . ?
O2 Si2 Sr1 103.1(11) 4_575 . ?
Al1 Si2 Sr1 125.8(4) 2 . ?
Al2 Si2 Sr1 69.1(6) . . ?
Sr1 Si2 Sr1 108.9(7) 3_566 . ?
O6 Si2 Sr1 139.7(12) . 2 ?
O7 Si2 Sr1 51.3(13) . 2 ?
O3 Si2 Sr1 80.0(11) 4_576 2 ?
O2 Si2 Sr1 120.0(10) . 2 ?
O2 Si2 Sr1 47.7(8) 4_575 2 ?
Al1 Si2 Sr1 59.3(4) 2 2 ?
Al2 Si2 Sr1 141.6(8) . 2 ?
Sr1 Si2 Sr1 69.8(2) 3_566 2 ?
Sr1 Si2 Sr1 118.7(4) . 2 ?
O2 Al1 O1 135(2) 3_566 1_455 ?
O2 Al1 O3 108.6(17) 3_566 . ?
O1 Al1 O3 112.8(19) 1_455 . ?
O2 Al1 O7 99(2) 3_566 . ?
O1 Al1 O7 91.1(17) 1_455 . ?
O3 Al1 O7 98.3(14) . . ?
O2 Al1 O3 82(3) 3_566 3_565 ?
O1 Al1 O3 89.4(16) 1_455 3_565 ?
O3 Al1 O3 78.7(17) . 3_565 ?
O7 Al1 O3 176.9(16) . 3_565 ?
O2 Al1 Si2 47.0(19) 3_566 2_545 ?
O1 Al1 Si2 110.0(17) 1_455 2_545 ?
O3 Al1 Si2 97.6(14) . 2_545 ?
O7 Al1 Si2 146.0(13) . 2_545 ?
O3 Al1 Si2 36.1(13) 3_565 2_545 ?
O2 Al1 Si1 103.0(16) 3_566 1_455 ?
O1 Al1 Si1 34.0(14) 1_455 1_455 ?
O3 Al1 Si1 146.7(14) . 1_455 ?
O7 Al1 Si1 86.7(8) . 1_455 ?
O3 Al1 Si1 95.4(8) 3_565 1_455 ?
Si2 Al1 Si1 96.1(7) 2_545 1_455 ?
O2 Al1 Al1 96.4(18) 3_566 3_565 ?
O1 Al1 Al1 103.5(13) 1_455 3_565 ?
O3 Al1 Al1 41.0(11) . 3_565 ?
O7 Al1 Al1 139.3(12) . 3_565 ?
O3 Al1 Al1 37.7(9) 3_565 3_565 ?
Si2 Al1 Al1 62.7(8) 2_545 3_565 ?
Si1 Al1 Al1 125.7(6) 1_455 3_565 ?
O2 Al1 Sr1 54.7(13) 3_566 . ?
O1 Al1 Sr1 168.7(14) 1_455 . ?
O3 Al1 Sr1 56.1(11) . . ?
O7 Al1 Sr1 92.0(8) . . ?
O3 Al1 Sr1 86.9(10) 3_565 . ?
Si2 Al1 Sr1 72.6(5) 2_545 . ?
Si1 Al1 Sr1 157.1(9) 1_455 . ?
Al1 Al1 Sr1 67.4(5) 3_565 . ?
O2 Al1 Sr1 130(2) 3_566 3_565 ?
O1 Al1 Sr1 43.5(12) 1_455 3_565 ?
O3 Al1 Sr1 83.3(9) . 3_565 ?
O7 Al1 Sr1 127.9(13) . 3_565 ?
O3 Al1 Sr1 51.3(11) 3_565 3_565 ?
Si2 Al1 Sr1 83.7(4) 2_545 3_565 ?
Si1 Al1 Sr1 68.2(4) 1_455 3_565 ?
Al1 Al1 Sr1 60.6(4) 3_565 3_565 ?
Sr1 Al1 Sr1 128.0(3) . 3_565 ?
O2 Al1 Sr1 150.6(15) 3_566 2 ?
O1 Al1 Sr1 42.0(16) 1_455 2 ?
O3 Al1 Sr1 92.7(15) . 2 ?
O7 Al1 Sr1 56.6(10) . 2 ?
O3 Al1 Sr1 122.5(13) 3_565 2 ?
Si2 Al1 Sr1 151.7(4) 2_545 2 ?
Si1 Al1 Sr1 62.6(6) 1_455 2 ?
Al1 Al1 Sr1 112.9(11) 3_565 2 ?
Sr1 Al1 Sr1 133.8(6) . 2 ?
Sr1 Al1 Sr1 71.3(4) 3_565 2 ?
O2 Al1 Sr1 85.0(15) 3_566 3_566 ?
O1 Al1 Sr1 83.3(13) 1_455 3_566 ?
O3 Al1 Sr1 127.5(13) . 3_566 ?
O7 Al1 Sr1 29.5(8) . 3_566 ?
O3 Al1 Sr1 153.5(12) 3_565 3_566 ?
Si2 Al1 Sr1 124.4(7) 2_545 3_566 ?
Si1 Al1 Sr1 65.0(3) 1_455 3_566 ?
Al1 Al1 Sr1 168.2(8) 3_565 3_566 ?
Sr1 Al1 Sr1 104.5(3) . 3_566 ?
Sr1 Al1 Sr1 126.8(5) 3_565 3_566 ?
Sr1 Al1 Sr1 65.8(3) 2 3_566 ?
O4 Al2 O6 121.9(17) 4_576 . ?
O4 Al2 O8 88(2) 4_576 2_655 ?
O6 Al2 O8 93.2(15) . 2_655 ?
O4 Al2 O5 119.1(16) 4_576 . ?
O6 Al2 O5 118(2) . . ?
O8 Al2 O5 98.4(16) 2_655 . ?
O4 Al2 O8 85.6(18) 4_576 3_666 ?
O6 Al2 O8 93.5(17) . 3_666 ?
O8 Al2 O8 172.3(17) 2_655 3_666 ?
O5 Al2 O8 81.7(16) . 3_666 ?
O4 Al2 Si1 59.5(16) 4_576 2_655 ?
O6 Al2 Si1 104.8(14) . 2_655 ?
O8 Al2 Si1 28.3(13) 2_655 2_655 ?
O5 Al2 Si1 113.5(14) . 2_655 ?
O8 Al2 Si1 145.1(16) 3_666 2_655 ?
O4 Al2 Si2 98.9(11) 4_576 . ?
O6 Al2 Si2 23.0(13) . . ?
O8 Al2 Si2 92.6(11) 2_655 . ?
O5 Al2 Si2 140.6(19) . . ?
O8 Al2 Si2 92.1(10) 3_666 . ?
Si1 Al2 Si2 93.7(8) 2_655 . ?
O4 Al2 Si1 29.0(10) 4_576 4_576 ?
O6 Al2 Si1 149.4(14) . 4_576 ?
O8 Al2 Si1 93.9(15) 2_655 4_576 ?
O5 Al2 Si1 90.2(13) . 4_576 ?
O8 Al2 Si1 78.4(13) 3_666 4_576 ?
Si1 Al2 Si1 70.7(7) 2_655 4_576 ?
Si2 Al2 Si1 126.8(8) . 4_576 ?
O4 Al2 Si1 141.2(11) 4_576 . ?
O6 Al2 Si1 95.4(14) . . ?
O8 Al2 Si1 79.6(13) 2_655 . ?
O5 Al2 Si1 30.5(10) . . ?
O8 Al2 Si1 103.6(14) 3_666 . ?
Si1 Al2 Si1 103.9(4) 2_655 . ?
Si2 Al2 Si1 118.0(8) . . ?
Si1 Al2 Si1 115.1(6) 4_576 . ?
O4 Al2 Sr1 87.5(12) 4_576 3_666 ?
O6 Al2 Sr1 136.7(17) . 3_666 ?
O8 Al2 Sr1 121.3(10) 2_655 3_666 ?
O5 Al2 Sr1 38.6(10) . 3_666 ?
O8 Al2 Sr1 54.7(8) 3_666 3_666 ?
Si1 Al2 Sr1 118.0(5) 2_655 3_666 ?
Si2 Al2 Sr1 145.8(8) . 3_666 ?
Si1 Al2 Sr1 60.3(4) 4_576 3_666 ?
Si1 Al2 Sr1 69.1(4) . 3_666 ?
O4 Al2 Sr1 83.2(11) 4_576 2_655 ?
O6 Al2 Sr1 139.5(10) . 2_655 ?
O8 Al2 Sr1 53.6(9) 2_655 2_655 ?
O5 Al2 Sr1 56.0(14) . 2_655 ?
O8 Al2 Sr1 121.7(9) 3_666 2_655 ?
Si1 Al2 Sr1 58.2(4) 2_655 2_655 ?
Si2 Al2 Sr1 146.2(7) . 2_655 ?
Si1 Al2 Sr1 65.1(4) 4_576 2_655 ?
Si1 Al2 Sr1 59.7(4) . 2_655 ?
Sr1 Al2 Sr1 67.8(2) 3_666 2_655 ?
O4 Al2 Sr1 162.0(9) 4_576 . ?
O6 Al2 Sr1 41.1(14) . . ?
O8 Al2 Sr1 98.2(14) 2_655 . ?
O5 Al2 Sr1 77.0(15) . . ?
O8 Al2 Sr1 89.3(15) 3_666 . ?
Si1 Al2 Sr1 123.9(5) 2_655 . ?
Si2 Al2 Sr1 64.0(6) . . ?
Si1 Al2 Sr1 163.5(8) 4_576 . ?
Si1 Al2 Sr1 56.8(5) . . ?
Sr1 Al2 Sr1 103.5(6) 3_666 . ?
Sr1 Al2 Sr1 114.0(4) 2_655 . ?
Si1 O1 Al1 109(3) . 1_655 ?
Si1 O1 Sr1 106.2(19) . 2_655 ?
Al1 O1 Sr1 108(2) 1_655 2_655 ?
Si1 O1 Sr1 117.3(19) . 3_665 ?
Al1 O1 Sr1 105.9(15) 1_655 3_665 ?
Sr1 O1 Sr1 110.5(18) 2_655 3_665 ?
Al1 O2 Si2 135(3) 3_566 . ?
Al1 O2 Si2 103(2) 3_566 4_576 ?
Si2 O2 Si2 116(3) . 4_576 ?
Al1 O2 Sr1 99(2) 3_566 3_566 ?
Si2 O2 Sr1 97.2(13) . 3_566 ?
Si2 O2 Sr1 96.8(12) 4_576 3_566 ?
Si2 O3 Al1 116.6(17) 4_575 . ?
Si2 O3 Al1 100.6(16) 4_575 3_565 ?
Al1 O3 Al1 101.3(17) . 3_565 ?
Si2 O3 Sr1 146.3(15) 4_575 . ?
Al1 O3 Sr1 89.6(15) . . ?
Al1 O3 Sr1 94.0(17) 3_565 . ?
Al2 O4 Si1 123(2) 4_575 . ?
Al2 O4 Sr1 139.8(13) 4_575 . ?
Si1 O4 Sr1 96.4(17) . . ?
Si1 O5 Al2 111.6(17) . . ?
Si1 O5 Sr1 137(2) . 3_666 ?
Al2 O5 Sr1 111.0(16) . 3_666 ?
Si1 O5 Sr1 86.5(15) . 2_655 ?
Al2 O5 Sr1 92(2) . 2_655 ?
Sr1 O5 Sr1 95.5(12) 3_666 2_655 ?
Si2 O6 Al2 129(3) . . ?
Si2 O6 Sr1 118(2) . . ?
Al2 O6 Sr1 112.9(16) . . ?
Si2 O7 Al1 116.6(11) . . ?
Si2 O7 Sr1 111.0(12) . 3_566 ?
Al1 O7 Sr1 128.7(14) . 3_566 ?
Si2 O7 Sr1 102.4(18) . 2 ?
Al1 O7 Sr1 90.8(10) . 2 ?
Sr1 O7 Sr1 97.1(8) 3_566 2 ?
Si1 O8 Al2 117.4(19) . 2_645 ?
Si1 O8 Al2 123(2) . 3_666 ?
Al2 O8 Al2 120(3) 2_645 3_666 ?
Si1 O8 Sr1 86.5(13) . . ?
Al2 O8 Sr1 96.2(12) 2_645 . ?
Al2 O8 Sr1 91.9(10) 3_666 . ?

loop_
_geom_bond_atom_site_label_1
_geom_bond_atom_site_label_2
_geom_bond_distance
_geom_bond_site_symmetry_2
_geom_bond_publ_flag
Sr1 O5 2.36(3) 3_666 ?
Sr1 O1 2.38(5) 2_645 ?
Sr1 O1 2.42(4) 3_665 ?
Sr1 O7 2.427(18) 3_566 ?
Sr1 O4 2.52(4) . ?
Sr1 O6 2.59(5) . ?
Sr1 O2 2.64(3) 3_566 ?
Sr1 O3 2.65(3) . ?
Sr1 O7 2.83(3) 2_545 ?
Sr1 O8 2.88(2) . ?
Sr1 O5 2.95(4) 2_645 ?
Sr1 Si1 3.170(13) . ?
Si1 O8 1.51(5) . ?
Si1 O5 1.58(4) . ?
Si1 O1 1.65(4) . ?
Si1 O4 1.66(3) . ?
Si1 Al1 2.798(14) 1_655 ?
Si1 Al2 2.83(3) 2_645 ?
Si1 Al2 2.86(3) 4_575 ?
Si1 Al2 2.89(2) . ?
Si2 O6 1.42(3) . ?
Si2 O7 1.61(3) . ?
Si2 O3 1.66(5) 4_576 ?
Si2 O2 1.77(4) . ?
Si2 O2 2.07(5) 4_575 ?
Si2 Al1 2.76(3) 2 ?
Si2 Al2 2.839(17) . ?
Al1 O2 1.43(5) 3_566 ?
Al1 O1 1.79(4) 1_455 ?
Al1 O3 1.80(3) . ?
Al1 O7 1.83(3) . ?
Al1 O3 1.93(4) 3_565 ?
Al1 Al1 2.89(2) 3_565 ?
Al2 O4 1.59(5) 4_576 ?
Al2 O6 1.73(3) . ?
Al2 O8 1.80(4) 2_655 ?
Al2 O5 1.91(4) . ?
Al2 O8 1.94(4) 3_666 ?
